data_2226585
loop_
_publ_author_name
'Bats, Jan W.'
'Pospiech, Steffen'
'Prisner, Thomas F.'

_publ_section_title
;
 1,3,5,7-Tetrakis(4-iodophenyl)adamantane benzene tetrasolvate
;
_journal_coeditor_code LH5063
_journal_issue 7
_journal_name_full 'Acta Crystallographica Section E'
_journal_page_first o1636
_journal_paper_doi 10.1107/S1600536810021744
_journal_volume 66
_journal_year 2010
_chemical_formula_iupac 'C34 H28 I4, 4C6 H6'
_chemical_formula_moiety 'C34 H28 I4, 4(C6 H6)'
_chemical_formula_sum 'C58 H52 I4'
_chemical_formula_weight 1256.60
_chemical_name_systematic
;
1,3,5,7-Tetrakis(4-iodophenyl)adamantane benzene tetrasolvate
;
_space_group_IT_number 114
_symmetry_cell_setting tetragonal
_symmetry_space_group_name_Hall 'P -4 2n'
_symmetry_space_group_name_H-M 'P -4 21 c'
_atom_sites_solution_hydrogens geom
_atom_sites_solution_primary direct
_atom_sites_solution_secondary difmap
_audit_creation_method SHELXL-97
_cell_angle_alpha 90.00
_cell_angle_beta 90.00
_cell_angle_gamma 90.00
_cell_formula_units_Z 2
_cell_length_a 18.883(3)
_cell_length_b 18.883(3)
_cell_length_c 7.2442(19)
_cell_measurement_reflns_used 103
_cell_measurement_temperature 164(2)
_cell_measurement_theta_max 23
_cell_measurement_theta_min 3
_cell_volume 2583.0(9)
_computing_cell_refinement 'SAINT (Siemens, 1995)'
_computing_data_collection 'SMART (Siemens, 1995)'
_computing_data_reduction 'SAINT (Siemens, 1995)'
_computing_molecular_graphics 'SHELXTL (Sheldrick, 2008)'
_computing_publication_material 'SHELXL97 (Sheldrick, 2008)'
_computing_structure_refinement 'SHELXL97 (Sheldrick, 2008)'
_computing_structure_solution 'SHELXS97 (Sheldrick, 2008)'
_diffrn_ambient_temperature 164(2)
_diffrn_measured_fraction_theta_full 0.999
_diffrn_measured_fraction_theta_max 0.999
_diffrn_measurement_device_type 'Siemens SMART 1K CCD'
_diffrn_measurement_method \w
_diffrn_radiation_monochromator graphite
_diffrn_radiation_source 'normal-focus sealed tube'
_diffrn_radiation_type MoK\a
_diffrn_radiation_wavelength 0.71073
_diffrn_reflns_av_R_equivalents 0.0633
_diffrn_reflns_av_sigmaI/netI 0.0462
_diffrn_reflns_limit_h_max 24
_diffrn_reflns_limit_h_min -24
_diffrn_reflns_limit_k_max 24
_diffrn_reflns_limit_k_min -24
_diffrn_reflns_limit_l_max 9
_diffrn_reflns_limit_l_min -9
_diffrn_reflns_number 35313
_diffrn_reflns_theta_full 27.50
_diffrn_reflns_theta_max 27.50
_diffrn_reflns_theta_min 1.53
_diffrn_standards_decay_% 0.0
_diffrn_standards_interval_time 1600
_diffrn_standards_number 579
_exptl_absorpt_coefficient_mu 2.448
_exptl_absorpt_correction_T_max 0.751
_exptl_absorpt_correction_T_min 0.509
_exptl_absorpt_correction_type multi-scan
_exptl_absorpt_process_details '(SADABS; Sheldrick, 2000)'
_exptl_crystal_colour colorless
_exptl_crystal_density_diffrn 1.616
_exptl_crystal_density_method 'not measured'
_exptl_crystal_description rod
_exptl_crystal_F_000 1224
_exptl_crystal_size_max 0.60
_exptl_crystal_size_mid 0.20
_exptl_crystal_size_min 0.12
_refine_diff_density_max 1.763
_refine_diff_density_min -0.818
_refine_ls_abs_structure_details 'Flack (1983), 1263 Friedel pairs'
_refine_ls_abs_structure_Flack -0.01(4)
_refine_ls_extinction_method none
_refine_ls_goodness_of_fit_ref 1.049
_refine_ls_hydrogen_treatment constr
_refine_ls_matrix_type full
_refine_ls_number_parameters 141
_refine_ls_number_reflns 2953
_refine_ls_number_restraints 0
_refine_ls_restrained_S_all 1.049
_refine_ls_R_factor_all 0.0549
_refine_ls_R_factor_gt 0.0395
_refine_ls_shift/su_max 0.001
_refine_ls_shift/su_mean 0.000
_refine_ls_structure_factor_coef Fsqd
_refine_ls_weighting_details 'calc w=1/[\s^2^(Fo^2^)+(0.06P)^2^] where P=(Fo^2^+2Fc^2^)/3'
_refine_ls_weighting_scheme calc
_refine_ls_wR_factor_gt 0.1007
_refine_ls_wR_factor_ref 0.1048
_reflns_number_gt 2365
_reflns_number_total 2953
_reflns_threshold_expression I>2\s(I)
_cod_data_source_file lh5063.cif
_cod_data_source_block I
_cod_original_cell_volume 2583.1(9)
_cod_database_code 2226585
_cod_database_fobs_code 2226585

loop_
_symmetry_equiv_pos_as_xyz
'x, y, z'
'-x, -y, z'
'y, -x, -z'
'-y, x, -z'
'-x+1/2, y+1/2, -z+1/2'
'x+1/2, -y+1/2, -z+1/2'
'-y+1/2, -x+1/2, z+1/2'
'y+1/2, x+1/2, z+1/2'

loop_
_atom_site_type_symbol
_atom_site_label
_atom_site_fract_x
_atom_site_fract_y
_atom_site_fract_z
_atom_site_U_iso_or_equiv
_atom_site_adp_type
_atom_site_calc_flag
_atom_site_refinement_flags
_atom_site_occupancy
_atom_site_disorder_assembly
_atom_site_disorder_group
I I1 0.25295(2) 0.30544(2) -0.23303(6) 0.05317(17) Uani d . 1 . .
C C1 0.5000 0.5000 0.2564(9) 0.0199(12) Uani d S 1 . .
H H1A 0.5258 0.4664 0.1760 0.024 Uiso calc PR 0.50 . .
H H1B 0.4742 0.5336 0.1760 0.024 Uiso calc PR 0.50 . .
C C2 0.4466(2) 0.4589(2) 0.3747(6) 0.0195(9) Uani d . 1 . .
C C3 0.4875(3) 0.4074(2) 0.5016(6) 0.0209(9) Uani d . 1 . .
H H3A 0.4534 0.3815 0.5804 0.025 Uiso calc R 1 . .
H H3B 0.5129 0.3723 0.4248 0.025 Uiso calc R 1 . .
C C4 0.3977(2) 0.4186(2) 0.2437(6) 0.0222(8) Uani d . 1 . .
C C5 0.3250(2) 0.4344(2) 0.2272(7) 0.0274(10) Uani d . 1 . .
H H5A 0.3039 0.4677 0.3087 0.033 Uiso calc R 1 . .
C C6 0.2844(3) 0.4020(3) 0.0937(6) 0.0287(11) Uani d . 1 . .
H H6A 0.2354 0.4131 0.0842 0.034 Uiso calc R 1 . .
C C7 0.3139(3) 0.3534(3) -0.0265(6) 0.0310(11) Uani d . 1 . .
C C8 0.3848(3) 0.3345(3) -0.0094(7) 0.0282(11) Uani d . 1 . .
H H8A 0.4052 0.3000 -0.0885 0.034 Uiso calc R 1 . .
C C9 0.4250(3) 0.3675(3) 0.1261(6) 0.0279(10) Uani d . 1 . .
H H9A 0.4734 0.3544 0.1388 0.034 Uiso calc R 1 . .
C C10 0.4526(5) 0.1182(4) 0.7048(12) 0.083(2) Uani d . 1 . .
H H10A 0.4384 0.0903 0.8073 0.099 Uiso calc R 1 . .
C C11 0.5184(5) 0.1096(5) 0.6257(15) 0.081(3) Uani d . 1 . .
H H11A 0.5501 0.0748 0.6719 0.097 Uiso calc R 1 . .
C C12 0.5372(4) 0.1500(4) 0.4852(13) 0.072(2) Uani d . 1 . .
H H12A 0.5831 0.1449 0.4335 0.086 Uiso calc R 1 . .
C C13 0.4918(4) 0.1992(4) 0.4127(10) 0.066(2) Uani d . 1 . .
H H13A 0.5055 0.2268 0.3089 0.080 Uiso calc R 1 . .
C C14 0.4265(4) 0.2084(4) 0.4909(11) 0.0612(19) Uani d . 1 . .
H H14A 0.3947 0.2432 0.4445 0.073 Uiso calc R 1 . .
C C15 0.4085(5) 0.1681(4) 0.6319(14) 0.078(3) Uani d . 1 . .
H H15A 0.3628 0.1740 0.6849 0.094 Uiso calc R 1 . .

loop_
_atom_site_aniso_label
_atom_site_aniso_U_11
_atom_site_aniso_U_22
_atom_site_aniso_U_33
_atom_site_aniso_U_12
_atom_site_aniso_U_13
_atom_site_aniso_U_23
I1 0.0530(2) 0.0577(3) 0.0488(2) 0.00188(19) -0.0243(2) -0.0168(2)
C1 0.023(3) 0.022(3) 0.015(3) 0.000(2) 0.000 0.000
C2 0.021(2) 0.023(2) 0.015(2) -0.0026(18) -0.0018(17) -0.0024(17)
C3 0.026(2) 0.020(2) 0.017(2) -0.001(2) -0.0010(18) -0.0001(17)
C4 0.026(2) 0.026(2) 0.015(2) -0.0043(16) 0.0018(19) 0.0027(19)
C5 0.029(2) 0.024(2) 0.029(2) -0.0014(17) 0.006(2) 0.005(2)
C6 0.019(2) 0.031(3) 0.036(3) -0.006(2) -0.002(2) 0.000(2)
C7 0.031(3) 0.035(3) 0.027(2) -0.008(2) -0.009(2) 0.001(2)
C8 0.030(3) 0.029(3) 0.026(2) 0.002(2) -0.002(2) -0.004(2)
C9 0.024(2) 0.028(3) 0.032(2) 0.001(2) -0.002(2) -0.002(2)
C10 0.105(7) 0.070(5) 0.073(6) -0.003(5) 0.014(5) 0.010(4)
C11 0.071(5) 0.066(5) 0.106(7) -0.001(5) -0.030(5) 0.012(5)
C12 0.045(4) 0.062(5) 0.109(7) -0.011(4) 0.013(4) -0.020(5)
C13 0.080(5) 0.045(4) 0.074(5) -0.020(4) 0.013(4) -0.020(4)
C14 0.065(5) 0.029(4) 0.089(5) -0.007(3) -0.004(4) -0.008(3)
C15 0.074(6) 0.053(5) 0.108(7) 0.000(4) 0.018(5) -0.027(5)

loop_
_atom_type_symbol
_atom_type_description
_atom_type_scat_dispersion_real
_atom_type_scat_dispersion_imag
_atom_type_scat_source
C C 0.0033 0.0016 'International Tables Vol C Tables 4.2.6.8 and 6.1.1.4'
H H 0.0000 0.0000 'International Tables Vol C Tables 4.2.6.8 and 6.1.1.4'
I I -0.4742 1.8119 'International Tables Vol C Tables 4.2.6.8 and 6.1.1.4'

loop_
_geom_angle_atom_site_label_1
_geom_angle_atom_site_label_2
_geom_angle_atom_site_label_3
_geom_angle_site_symmetry_1
_geom_angle_site_symmetry_3
_geom_angle
_geom_angle_publ_flag
C2 C1 C2 2_665 . 112.1(5) ?
C2 C1 H1A 2_665 . 109.2 ?
C2 C1 H1A . . 109.2 ?
C2 C1 H1B 2_665 . 109.2 ?
C2 C1 H1B . . 109.2 ?
H1A C1 H1B . . 107.9 ?
C4 C2 C1 . . 107.6(3) ?
C4 C2 C3 . 3_566 113.5(4) ?
C1 C2 C3 . 3_566 107.9(3) ?
C4 C2 C3 . . 111.0(4) ?
C1 C2 C3 . . 108.7(3) ?
C3 C2 C3 3_566 . 107.9(3) ?
C2 C3 C2 4_656 . 111.9(4) ?
C2 C3 H3A 4_656 . 109.2 ?
C2 C3 H3A . . 109.2 ?
C2 C3 H3B 4_656 . 109.2 ?
C2 C3 H3B . . 109.2 ?
H3A C3 H3B . . 107.9 ?
C9 C4 C5 . . 117.3(4) ?
C9 C4 C2 . . 120.2(4) ?
C5 C4 C2 . . 122.4(4) ?
C6 C5 C4 . . 120.5(4) ?
C6 C5 H5A . . 119.7 ?
C4 C5 H5A . . 119.7 ?
C5 C6 C7 . . 120.8(5) ?
C5 C6 H6A . . 119.6 ?
C7 C6 H6A . . 119.6 ?
C6 C7 C8 . . 120.1(4) ?
C6 C7 I1 . . 121.1(4) ?
C8 C7 I1 . . 118.8(4) ?
C9 C8 C7 . . 118.4(4) ?
C9 C8 H8A . . 120.8 ?
C7 C8 H8A . . 120.8 ?
C4 C9 C8 . . 122.8(4) ?
C4 C9 H9A . . 118.6 ?
C8 C9 H9A . . 118.6 ?
C15 C10 C11 . . 118.1(8) ?
C15 C10 H10A . . 120.9 ?
C11 C10 H10A . . 120.9 ?
C12 C11 C10 . . 119.6(9) ?
C12 C11 H11A . . 120.2 ?
C10 C11 H11A . . 120.2 ?
C11 C12 C13 . . 121.3(8) ?
C11 C12 H12A . . 119.3 ?
C13 C12 H12A . . 119.3 ?
C14 C13 C12 . . 119.5(8) ?
C14 C13 H13A . . 120.3 ?
C12 C13 H13A . . 120.3 ?
C15 C14 C13 . . 118.7(8) ?
C15 C14 H14A . . 120.7 ?
C13 C14 H14A . . 120.7 ?
C14 C15 C10 . . 122.8(8) ?
C14 C15 H15A . . 118.6 ?
C10 C15 H15A . . 118.6 ?

loop_
_geom_bond_atom_site_label_1
_geom_bond_atom_site_label_2
_geom_bond_site_symmetry_2
_geom_bond_distance
_geom_bond_publ_flag
I1 C7 . 2.093(5) ?
C1 C2 2_665 1.535(5) ?
C1 C2 . 1.535(5) ?
C1 H1A . 0.9900 ?
C1 H1B . 0.9900 ?
C2 C4 . 1.528(6) ?
C2 C3 3_566 1.540(6) ?
C2 C3 . 1.545(6) ?
C3 C2 4_656 1.540(6) ?
C3 H3A . 0.9900 ?
C3 H3B . 0.9900 ?
C4 C9 . 1.387(6) ?
C4 C5 . 1.409(6) ?
C5 C6 . 1.378(6) ?
C5 H5A . 0.9500 ?
C6 C7 . 1.382(7) ?
C6 H6A . 0.9500 ?
C7 C8 . 1.391(7) ?
C8 C9 . 1.388(6) ?
C8 H8A . 0.9500 ?
C9 H9A . 0.9500 ?
C10 C15 . 1.364(11) ?
C10 C11 . 1.378(12) ?
C10 H10A . 0.9500 ?
C11 C12 . 1.321(12) ?
C11 H11A . 0.9500 ?
C12 C13 . 1.369(11) ?
C12 H12A . 0.9500 ?
C13 C14 . 1.368(10) ?
C13 H13A . 0.9500 ?
C14 C15 . 1.319(11) ?
C14 H14A . 0.9500 ?
C15 H15A . 0.9500 ?

loop_
_geom_hbond_atom_site_label_D
_geom_hbond_atom_site_label_H
_geom_hbond_atom_site_label_A
_geom_hbond_site_symmetry_D
_geom_hbond_site_symmetry_H
_geom_hbond_site_symmetry_A
_geom_hbond_distance_DH
_geom_hbond_distance_HA
_geom_hbond_distance_DA
_geom_hbond_angle_DHA
_geom_hbond_publ_flag
C5 H5A Cg1 . . 3_566 0.95 2.91 3.833(9) 163 yes
C10 H10A Cg2 . . 7_555 0.95 2.85 3.733(9) 156 yes

loop_
_geom_torsion_atom_site_label_1
_geom_torsion_atom_site_label_2
_geom_torsion_atom_site_label_3
_geom_torsion_atom_site_label_4
_geom_torsion_site_symmetry_1
_geom_torsion_site_symmetry_2
_geom_torsion_site_symmetry_3
_geom_torsion_site_symmetry_4
_geom_torsion
_geom_torsion_publ_flag
C2 C1 C2 C4 2_665 . . . -178.4(4) ?
C2 C1 C2 C3 2_665 . . 3_566 58.7(3) ?
C2 C1 C2 C3 2_665 . . . -58.1(3) ?
C4 C2 C3 C2 . . . 4_656 175.9(4) ?
C1 C2 C3 C2 . . . 4_656 57.7(5) ?
C3 C2 C3 C2 3_566 . . 4_656 -59.1(3) ?
C1 C2 C4 C9 . . . . 61.9(5) ?
C3 C2 C4 C9 3_566 . . . -178.8(4) ?
C3 C2 C4 C9 . . . . -57.0(5) ?
C1 C2 C4 C5 . . . . -113.7(4) ?
C3 C2 C4 C5 3_566 . . . 5.7(6) ?
C3 C2 C4 C5 . . . . 127.4(4) ?
C9 C4 C5 C6 . . . . -2.6(6) ?
C2 C4 C5 C6 . . . . 173.1(4) ?
C4 C5 C6 C7 . . . . 0.0(7) ?
C5 C6 C7 C8 . . . . 2.5(7) ?
C5 C6 C7 I1 . . . . -178.8(3) ?
C6 C7 C8 C9 . . . . -2.3(7) ?
I1 C7 C8 C9 . . . . 179.0(3) ?
C5 C4 C9 C8 . . . . 2.9(7) ?
C2 C4 C9 C8 . . . . -172.9(4) ?
C7 C8 C9 C4 . . . . -0.5(7) ?
C15 C10 C11 C12 . . . . 1.1(14) ?
C10 C11 C12 C13 . . . . -1.9(13) ?
C11 C12 C13 C14 . . . . 2.2(12) ?
C12 C13 C14 C15 . . . . -1.7(11) ?
C13 C14 C15 C10 . . . . 0.9(12) ?
C11 C10 C15 C14 . . . . -0.6(13) ?
